data_4321621
loop_
_publ_author_name
'Paul S. Donnelly'
'Jack M. Harrowfield'
'Brian W. Skelton'
'Allan H. White'

_publ_contact_author_address
;
   Department of Chemistry
   University of Western Australia
   Nedlands
   Western Australia 6907
   Australia
;
_publ_contact_author_email bws@crystal.uwa.edu.au
_publ_contact_author_fax (+61)_08_9380_1118
_publ_contact_author_name 'Skelton, B. W.'
_publ_contact_author_phone (+61)_08-9380_3481
_publ_section_title
;
 Carboxymethylation of Cage Amines: Control of Alkylation by Metal Ion
 Coordination
;
_journal_name_full 'Inorganic Chemistry'
_journal_page_first 5817
_journal_page_last 5830
_journal_paper_doi 10.1021/ic000346a
_journal_volume 39
_journal_year 2000
_chemical_formula_sum 'C18 H50 Cl5 Co N8 O9'
_chemical_formula_weight 758.84
_space_group_IT_number 14
_symmetry_cell_setting monoclinic
_symmetry_space_group_name_Hall '-P 2yn'
_symmetry_space_group_name_H-M 'P 1 21/n 1'
_cell_angle_alpha 90.00000
_cell_angle_beta 111.11(4)
_cell_angle_gamma 90.00000
_cell_formula_units_Z 4
_cell_length_a 13.728(8)
_cell_length_b 13.6550(10)
_cell_length_c 18.077(6)
_cell_measurement_reflns_used 8
_cell_measurement_temperature 293
_cell_measurement_theta_max 15.5
_cell_measurement_theta_min 15.0
_cell_volume 3161(2)
_computing_cell_refinement 'Enraf-Nonius software'
_computing_data_collection 'Enraf-Nonius software'
_computing_data_reduction 'xtal ADDREF'
_computing_molecular_graphics xtal
_computing_publication_material 'xtal BONDLA CIFIO'
_computing_structure_refinement xtal
_computing_structure_solution xtal
_diffrn_ambient_temperature 293
_diffrn_measurement_device_type
;
 CAD4 diffractomter                  
;
_diffrn_measurement_method '2\q-\w scans'
_diffrn_radiation_detector 'single counter'
_diffrn_radiation_monochromator graphite
_diffrn_radiation_source 'sealed tube'
_diffrn_radiation_type 'Mo K\a'
_diffrn_radiation_wavelength .71073
_diffrn_reflns_av_sigmaI/netI .026
_diffrn_reflns_limit_h_max 16
_diffrn_reflns_limit_h_min 0
_diffrn_reflns_limit_k_max 16
_diffrn_reflns_limit_k_min 0
_diffrn_reflns_limit_l_max 20
_diffrn_reflns_limit_l_min -21
_diffrn_reflns_number 5531
_diffrn_reflns_theta_max 25.00
_diffrn_reflns_theta_min 1.61
_diffrn_standards_decay_% 0
_diffrn_standards_interval_time 60
_diffrn_standards_number 8
_exptl_absorpt_coefficient_mu 1.023
_exptl_absorpt_correction_T_max .72
_exptl_absorpt_correction_T_min .66
_exptl_absorpt_correction_type gaussian
_exptl_absorpt_process_details
;
 XTAL absorb                
;
_exptl_crystal_colour orange
_exptl_crystal_density_diffrn 1.594
_exptl_crystal_description prism
_exptl_crystal_F_000 1592
_exptl_crystal_size_max .82
_exptl_crystal_size_mid .52
_exptl_crystal_size_min .38
_refine_diff_density_max .69
_refine_diff_density_min -.55
_refine_ls_extinction_coef 41168(1427)
_refine_ls_extinction_expression Eq22_p292_"Cryst._Comp."_Munksgaard_1970
_refine_ls_extinction_method Zachariasen
_refine_ls_goodness_of_fit_all 1.413
_refine_ls_goodness_of_fit_ref 1.413
_refine_ls_hydrogen_treatment refall
_refine_ls_matrix_type full
_refine_ls_number_constraints 0
_refine_ls_number_parameters 571
_refine_ls_number_reflns 4868
_refine_ls_number_restraints 0
_refine_ls_R_factor_all .046
_refine_ls_R_factor_gt .040
_refine_ls_shift/su_max .085
_refine_ls_shift/su_mean .006
_refine_ls_structure_factor_coef F
_refine_ls_weighting_scheme sigma
_refine_ls_wR_factor_all .045
_refine_ls_wR_factor_ref .045
_reflns_d_resolution_high .842
_reflns_d_resolution_low 12.621
_reflns_limit_h_max 16
_reflns_limit_h_min 0
_reflns_limit_k_max 16
_reflns_limit_k_min 0
_reflns_limit_l_max 20
_reflns_limit_l_min -21
_reflns_number_gt 4868
_reflns_number_total 5531
_reflns_threshold_expression 'I    > 3.00 sig(I   )'
_cod_data_source_file ic000346a_01.cif
_cod_data_source_block jmha
_cod_original_sg_symbol_Hall -p_2yn
_cod_original_formula_sum 'C18 H50 Cl5 Co1 N8 O9'
_cod_database_code 4321621

loop_
_symmetry_equiv_pos_as_xyz
+x,+y,+z
1/2-x,1/2+y,1/2-z
-x,-y,-z
1/2+x,1/2-y,1/2+z

loop_
_atom_site_label
_atom_site_fract_x
_atom_site_fract_y
_atom_site_fract_z
_atom_site_U_iso_or_equiv
_atom_site_adp_type
_atom_site_calc_flag
_atom_site_calc_attached_atom
_atom_site_occupancy
_atom_site_disorder_assembly
_atom_site_disorder_group
Co .72728(2) .24906(2) .52264(2) .01586(17) Uani ? ? 1.00000 ? ?
N0 .50288(17) .23731(19) .65115(14) .0229(11) Uani ? ? 1.00000 ? ?
C01 .3909(2) .2233(2) .60036(17) .0284(14) Uani ? ? 1.00000 ? ?
C02 .3282(2) .1928(2) .64950(17) .0280(14) Uani ? ? 1.00000 ? ?
O1 .23689(17) .1596(2) .60273(13) .0512(13) Uani ? ? 1.00000 ? ?
O2 .35720(16) .19813(19) .71988(12) .0434(12) Uani ? ? 1.00000 ? ?
C1 .5779(2) .24195(19) .60722(15) .0206(12) Uani ? ? 1.00000 ? ?
C2a .5887(2) .1389(2) .57746(16) .0212(12) Uani ? ? 1.00000 ? ?
N3a .62426(18) .14499(16) .50918(13) .0203(10) Uani ? ? 1.00000 ? ?
C4a .6674(2) .0501(2) .49301(18) .0252(13) Uani ? ? 1.00000 ? ?
C4a' .7833(2) .0481(2) .53773(18) .0263(14) Uani ? ? 1.00000 ? ?
N3a' .82801(18) .14507(16) .52787(13) .0202(10) Uani ? ? 1.00000 ? ?
C2a' .8639(2) .1472(2) .45955(16) .0230(13) Uani ? ? 1.00000 ? ?
C2b .6837(2) .2769(2) .66690(16) .0221(13) Uani ? ? 1.00000 ? ?
N3b .76801(17) .24465(18) .63887(13) .0210(10) Uani ? ? 1.00000 ? ?
C4b .8696(2) .2983(2) .67630(16) .0257(13) Uani ? ? 1.00000 ? ?
C4b' .8718(2) .3836(2) .62402(16) .0263(13) Uani ? ? 1.00000 ? ?
N3b' .83485(16) .34961(16) .53923(13) .0195(10) Uani ? ? 1.00000 ? ?
C2b' .9213(2) .3179(2) .51342(16) .0215(12) Uani ? ? 1.00000 ? ?
C2c .5354(2) .3157(2) .53846(16) .0220(12) Uani ? ? 1.00000 ? ?
N3c .62228(17) .34967(17) .51402(13) .0199(10) Uani ? ? 1.00000 ? ?
C4c .5855(2) .3933(2) .43183(16) .0247(13) Uani ? ? 1.00000 ? ?
C4c' .5863(2) .3159(2) .37332(16) .0250(13) Uani ? ? 1.00000 ? ?
N3c' .68603(16) .25832(16) .40713(12) .0194(10) Uani ? ? 1.00000 ? ?
C2c' .7711(2) .2954(2) .38203(16) .0217(13) Uani ? ? 1.00000 ? ?
C1' .8766(2) .25461(19) .43837(15) .0205(12) Uani ? ? 1.00000 ? ?
N0' .95050(18) .2587(2) .39294(14) .0231(11) Uani ? ? 1.00000 ? ?
C01' 1.0617(2) .2368(3) .44061(18) .0339(16) Uani ? ? 1.00000 ? ?
C02' 1.1244(2) .2243(2) .38854(17) .0280(14) Uani ? ? 1.00000 ? ?
O1' 1.22059(18) .2027(3) .42997(15) .0741(18) Uani ? ? 1.00000 ? ?
O2' 1.09139(19) .2305(3) .32001(14) .085(2) Uani ? ? 1.00000 ? ?
Cl1 .39386(5) .13491(6) .38309(4) .0333(4) Uani ? ? 1.00000 ? ?
Cl2 .62960(7) .08560(7) .28539(5) .0515(5) Uani ? ? 1.00000 ? ?
Cl3 .81483(7) .06050(7) .75273(5) .0508(5) Uani ? ? 1.00000 ? ?
Cl4 1.05655(6) .11018(7) .64960(6) .0518(5) Uani ? ? 1.00000 ? ?
Cl5 .80218(7) .56016(6) .45576(6) .0511(5) Uani ? ? 1.00000 ? ?
O01 .8659(2) .0959(2) .28696(17) .0466(14) Uani ? ? 1.00000 ? ?
O02 .4865(2) .42548(18) .68992(15) .0474(13) Uani ? ? 1.00000 ? ?
O03 .6679(2) .54720(19) .57110(18) .0470(14) Uani ? ? 1.00000 ? ?
O04 .9305(2) .45488(18) .36438(16) .0466(13) Uani ? ? 1.00000 ? ?
O05 .5600(3) .0586(3) .7299(2) .074(2) Uani ? ? 1.00000 ? ?
H1 .187(3) .144(3) .628(2) .065(12) Uiso ? ? 1.00000 ? ?
H0A .522(2) .188(2) .6834(16) .021(8) Uiso ? ? 1.00000 ? ?
H0B .511(2) .298(2) .6767(17) .033(8) Uiso ? ? 1.00000 ? ?
H01A .390(2) .171(2) .5577(18) .035(8) Uiso ? ? 1.00000 ? ?
H01B .361(3) .284(3) .578(2) .049(10) Uiso ? ? 1.00000 ? ?
H2aA .637(2) .102(2) .6169(16) .020(7) Uiso ? ? 1.00000 ? ?
H2aB .525(2) .109(2) .5597(16) .029(8) Uiso ? ? 1.00000 ? ?
H3a .568(2) .157(2) .4704(18) .036(9) Uiso ? ? 1.00000 ? ?
H4aA .636(2) .001(2) .5094(16) .023(7) Uiso ? ? 1.00000 ? ?
H4aB .650(2) .049(2) .4387(18) .028(8) Uiso ? ? 1.00000 ? ?
H4a'A .799(2) .039(2) .5921(18) .030(8) Uiso ? ? 1.00000 ? ?
H4a'B .814(2) -.002(2) .5192(16) .026(7) Uiso ? ? 1.00000 ? ?
H3a' .885(2) .151(2) .5663(17) .028(8) Uiso ? ? 1.00000 ? ?
H2a'A .816(2) .1155(18) .4156(15) .012(6) Uiso ? ? 1.00000 ? ?
H2a'B .928(2) .114(2) .4747(16) .024(7) Uiso ? ? 1.00000 ? ?
H2bA .686(2) .343(2) .6727(16) .026(8) Uiso ? ? 1.00000 ? ?
H2bB .696(2) .2459(18) .7168(17) .019(7) Uiso ? ? 1.00000 ? ?
H3b .780(2) .183(2) .6547(16) .025(8) Uiso ? ? 1.00000 ? ?
H4bA .878(2) .318(2) .7277(17) .022(7) Uiso ? ? 1.00000 ? ?
H4bB .929(2) .251(2) .6788(17) .029(8) Uiso ? ? 1.00000 ? ?
H4b'A .823(2) .432(2) .6222(16) .028(8) Uiso ? ? 1.00000 ? ?
H4b'B .941(3) .414(2) .6379(18) .046(9) Uiso ? ? 1.00000 ? ?
H3b' .810(2) .399(2) .5106(15) .012(7) Uiso ? ? 1.00000 ? ?
H2b'A .975(2) .283(2) .5572(16) .024(7) Uiso ? ? 1.00000 ? ?
H2b'B .951(2) .369(2) .5070(16) .020(7) Uiso ? ? 1.00000 ? ?
H2cA .483(2) .284(2) .4932(16) .017(7) Uiso ? ? 1.00000 ? ?
H2cB .507(2) .368(2) .5558(17) .030(8) Uiso ? ? 1.00000 ? ?
H3c .653(2) .394(2) .5441(16) .024(8) Uiso ? ? 1.00000 ? ?
H4cA .515(2) .421(2) .4198(18) .037(8) Uiso ? ? 1.00000 ? ?
H4cB .635(2) .446(2) .4333(15) .020(7) Uiso ? ? 1.00000 ? ?
H4c'A .526(2) .2649(19) .3616(15) .018(7) Uiso ? ? 1.00000 ? ?
H4c'B .584(2) .344(2) .3251(17) .026(8) Uiso ? ? 1.00000 ? ?
H3c' .671(2) .194(2) .3841(17) .037(9) Uiso ? ? 1.00000 ? ?
H2c'A .7726(18) .367(2) .3835(14) .014(6) Uiso ? ? 1.00000 ? ?
H2c'B .759(2) .276(2) .3296(17) .025(7) Uiso ? ? 1.00000 ? ?
H01'A 1.061(3) .180(3) .473(2) .064(12) Uiso ? ? 1.00000 ? ?
H01'B 1.091(3) .286(3) .476(2) .068(13) Uiso ? ? 1.00000 ? ?
H0'A .928(3) .215(3) .357(2) .048(11) Uiso ? ? 1.00000 ? ?
H0'B .944(3) .319(3) .3763(19) .044(10) Uiso ? ? 1.00000 ? ?
H1' 1.263(3) .192(3) .402(2) .061(11) Uiso ? ? 1.00000 ? ?
H01a .802(4) .103(4) .265(3) .12(2) Uiso ? ? 1.00000 ? ?
H01b .882(3) .045(3) .304(2) .054(14) Uiso ? ? 1.00000 ? ?
H02a .547(4) .456(4) .722(3) .098(18) Uiso ? ? 1.00000 ? ?
H02b .452(3) .426(3) .721(3) .083(16) Uiso ? ? 1.00000 ? ?
H03a .683(2) .560(2) .615(2) .032(10) Uiso ? ? 1.00000 ? ?
H03b .718(4) .566(4) .555(3) .13(2) Uiso ? ? 1.00000 ? ?
H04a .894(3) .492(3) .388(2) .083(16) Uiso ? ? 1.00000 ? ?
H04b .910(3) .478(3) .319(2) .066(13) Uiso ? ? 1.00000 ? ?
H05a .489(4) .021(4) .708(3) .13(2) Uiso ? ? 1.00000 ? ?
H05b .600(4) .033(4) .726(3) .10(2) Uiso ? ? 1.00000 ? ?

loop_
_atom_site_aniso_label
_atom_site_aniso_U_11
_atom_site_aniso_U_22
_atom_site_aniso_U_33
_atom_site_aniso_U_12
_atom_site_aniso_U_13
_atom_site_aniso_U_23
Co .01578(19) .01701(19) .01432(19) -.00103(14) .00486(14) .00055(14)
N0 .0196(12) .0305(14) .0198(12) -.0019(10) .0085(10) .0012(11)
C01 .0191(14) .0404(18) .0244(15) .0004(13) .0062(12) .0016(14)
C02 .0229(15) .0312(16) .0294(16) -.0002(12) .0089(12) .0034(13)
O1 .0287(12) .090(2) .0322(12) -.0231(12) .0079(10) .0022(12)
O2 .0349(12) .0715(17) .0258(12) -.0131(12) .0134(10) -.0052(11)
C1 .0199(13) .0264(14) .0181(13) -.0015(11) .0099(11) .0019(11)
C2a .0198(14) .0234(14) .0202(14) -.0025(12) .0067(12) .0022(12)
N3a .0210(12) .0208(12) .0184(11) -.0019(9) .0062(10) .0013(9)
C4a .0322(16) .0199(14) .0273(16) -.0053(12) .0152(13) -.0025(12)
C4a' .0337(17) .0186(14) .0302(16) .0037(12) .0159(13) .0047(12)
N3a' .0203(12) .0209(12) .0191(12) .0007(9) .0068(10) .0016(9)
C2a' .0247(15) .0237(15) .0234(14) .0027(12) .0122(12) .0006(12)
C2b .0221(14) .0266(16) .0185(14) -.0015(12) .0085(11) -.0002(12)
N3b .0197(12) .0242(13) .0187(11) -.0015(10) .0063(9) .0019(10)
C4b .0208(15) .0364(17) .0177(14) -.0064(13) .0044(11) -.0050(12)
C4b' .0257(15) .0292(16) .0238(15) -.0070(13) .0087(12) -.0082(12)
N3b' .0204(12) .0193(12) .0183(11) -.0012(9) .0061(9) .0007(10)
C2b' .0189(14) .0231(15) .0234(14) -.0043(12) .0088(12) .0013(12)
C2c .0204(14) .0253(15) .0218(14) .0014(12) .0094(12) .0012(12)
N3c .0202(11) .0211(12) .0178(11) -.0009(10) .0059(9) .0010(10)
C4c .0247(15) .0279(15) .0221(14) .0060(13) .0092(12) .0092(12)
C4c' .0209(14) .0331(16) .0192(14) .0036(12) .0051(11) .0067(12)
N3c' .0181(11) .0224(12) .0169(11) -.0004(9) .0053(9) .0005(9)
C2c' .0227(14) .0245(15) .0204(14) -.0017(12) .0106(11) .0024(12)
C1' .0194(13) .0243(14) .0198(13) -.0010(11) .0096(11) .0007(11)
N0' .0207(12) .0294(14) .0215(12) .0000(11) .0105(10) .0027(11)
C01' .0208(15) .054(2) .0268(16) .0029(14) .0079(13) .0034(16)
C02' .0221(15) .0361(17) .0256(16) .0021(12) .0082(12) .0014(13)
O1' .0269(13) .164(3) .0322(13) .0274(17) .0115(11) .0061(17)
O2' .0392(15) .190(4) .0279(14) .0398(18) .0144(12) .0188(17)
Cl1 .0258(4) .0421(4) .0318(4) -.0037(3) .0103(3) -.0008(3)
Cl2 .0507(5) .0579(6) .0388(5) -.0042(4) .0075(4) -.0241(4)
Cl3 .0517(5) .0547(6) .0399(5) .0113(4) .0090(4) .0184(4)
Cl4 .0270(4) .0660(6) .0616(6) .0085(4) .0152(4) .0275(5)
Cl5 .0571(6) .0332(5) .0679(6) -.0043(4) .0285(5) .0056(4)
O01 .0540(18) .0384(16) .0518(16) -.0024(13) .0243(14) -.0017(13)
O02 .0595(17) .0424(14) .0480(15) -.0066(13) .0286(14) -.0083(12)
O03 .0494(16) .0444(15) .0470(17) .0011(12) .0170(13) -.0094(13)
O04 .0575(16) .0422(14) .0392(14) -.0044(12) .0163(13) .0153(12)
O05 .082(3) .067(2) .097(3) .029(2) .063(2) .0434(19)

loop_
_atom_type_symbol
_atom_type_description
_atom_type_oxidation_number
_atom_type_number_in_cell
_atom_type_scat_dispersion_real
_atom_type_scat_dispersion_imag
_atom_type_scat_source
C ? 0 72 .002014 .002014 'Int Tables Vol IV Tables 2.2B and 2.3.1'
O ? 0 36 .007996 .005981 'Int Tables Vol IV Tables 2.2B and 2.3.1'
H ? 0 200 0 0 'Int Tables Vol IV Tables 2.2B and 2.3.1'
Co ? 0 4 .299011 .973022 'Int Tables Vol IV Tables 2.2B and 2.3.1'
Cl ? 0 20 .132019 .158997 'Int Tables Vol IV Tables 2.2B and 2.3.1'
N ? 0 32 .004028 .002991 'Int Tables Vol IV Tables 2.2B and 2.3.1'

loop_
_diffrn_attenuator_code
_diffrn_attenuator_scale
? ?

loop_
_geom_angle_atom_site_label_1
_geom_angle_atom_site_label_2
_geom_angle_atom_site_label_3
_geom_angle_site_symmetry_1
_geom_angle_site_symmetry_2
_geom_angle_site_symmetry_3
_geom_angle
_geom_angle_publ_flag
N3a Co N3a' . . . 86.88(10) ?
N3a Co N3b . . . 91.44(10) ?
N3a Co N3b' . . . 177.58(9) ?
N3a Co N3c . . . 91.22(10) ?
N3a Co N3c' . . . 89.76(10) ?
N3a' Co N3b . . . 90.12(10) ?
N3a' Co N3b' . . . 91.18(10) ?
N3a' Co N3c . . . 177.60(8) ?
N3a' Co N3c' . . . 91.50(10) ?
N3b Co N3b' . . . 87.10(10) ?
N3b Co N3c . . . 91.40(10) ?
N3b Co N3c' . . . 178.03(10) ?
N3b' Co N3c . . . 90.75(10) ?
N3b' Co N3c' . . . 91.75(10) ?
N3c Co N3c' . . . 87.02(10) ?
C01 N0 C1 . . . 115.3(2) ?
C01 N0 H0A . . . 108.1(17) ?
C01 N0 H0B . . . 109.7(17) ?
C1 N0 H0A . . . 106(2) ?
C1 N0 H0B . . . 104(2) ?
H0A N0 H0B . . . 114(3) ?
N0 C01 C02 . . . 110.8(2) ?
N0 C01 H01A . . . 106.2(15) ?
N0 C01 H01B . . . 110(2) ?
C02 C01 H01A . . . 112.8(19) ?
C02 C01 H01B . . . 104(2) ?
H01A C01 H01B . . . 113(3) ?
C01 C02 O1 . . . 109.4(3) ?
C01 C02 O2 . . . 125.0(3) ?
O1 C02 O2 . . . 125.6(3) ?
C02 O1 H1 . . . 117(2) ?
N0 C1 C2a . . . 108.4(2) ?
N0 C1 C2b . . . 107.1(2) ?
N0 C1 C2c . . . 108.6(2) ?
C2a C1 C2b . . . 110.1(2) ?
C2a C1 C2c . . . 111.9(2) ?
C2b C1 C2c . . . 110.5(2) ?
C1 C2a N3a . . . 110.0(2) ?
C1 C2a H2aA . . . 110.9(17) ?
C1 C2a H2aB . . . 110(2) ?
N3a C2a H2aA . . . 108(2) ?
N3a C2a H2aB . . . 107(2) ?
H2aA C2a H2aB . . . 111(2) ?
Co N3a C2a . . . 112.14(16) ?
Co N3a C4a . . . 109.50(19) ?
Co N3a H3a . . . 111(2) ?
C2a N3a C4a . . . 112.7(2) ?
C2a N3a H3a . . . 103(3) ?
C4a N3a H3a . . . 109(2) ?
N3a C4a C4a' . . . 109.1(2) ?
N3a C4a H4aA . . . 108(2) ?
N3a C4a H4aB . . . 104.4(18) ?
C4a' C4a H4aA . . . 110.1(15) ?
C4a' C4a H4aB . . . 113(2) ?
H4aA C4a H4aB . . . 112(2) ?
C4a C4a' N3a' . . . 108.6(2) ?
C4a C4a' H4a'A . . . 111.1(19) ?
C4a C4a' H4a'B . . . 110.7(15) ?
N3a' C4a' H4a'A . . . 106.9(18) ?
N3a' C4a' H4a'B . . . 110(2) ?
H4a'A C4a' H4a'B . . . 109(2) ?
Co N3a' C4a' . . . 109.5(2) ?
Co N3a' C2a' . . . 112.67(16) ?
Co N3a' H3a' . . . 114(2) ?
C4a' N3a' C2a' . . . 112.9(2) ?
C4a' N3a' H3a' . . . 106(2) ?
C2a' N3a' H3a' . . . 102(2) ?
N3a' C2a' C1' . . . 109.0(2) ?
N3a' C2a' H2a'A . . . 111(2) ?
N3a' C2a' H2a'B . . . 108(2) ?
C1' C2a' H2a'A . . . 109.7(16) ?
C1' C2a' H2a'B . . . 110.6(19) ?
H2a'A C2a' H2a'B . . . 109(2) ?
C1 C2b N3b . . . 108.8(2) ?
C1 C2b H2bA . . . 111.6(15) ?
C1 C2b H2bB . . . 109.3(15) ?
N3b C2b H2bA . . . 110(2) ?
N3b C2b H2bB . . . 106.9(18) ?
H2bA C2b H2bB . . . 110(2) ?
Co N3b C2b . . . 113.41(15) ?
Co N3b C4b . . . 109.0(2) ?
Co N3b H3b . . . 108.8(19) ?
C2b N3b C4b . . . 114.3(2) ?
C2b N3b H3b . . . 104(2) ?
C4b N3b H3b . . . 106.6(16) ?
N3b C4b C4b' . . . 108.6(2) ?
N3b C4b H4bA . . . 110.6(17) ?
N3b C4b H4bB . . . 108.0(15) ?
C4b' C4b H4bA . . . 112.2(17) ?
C4b' C4b H4bB . . . 108.4(18) ?
H4bA C4b H4bB . . . 109(2) ?
C4b C4b' N3b' . . . 109.0(2) ?
C4b C4b' H4b'A . . . 113(2) ?
C4b C4b' H4b'B . . . 114.0(18) ?
N3b' C4b' H4b'A . . . 102.1(16) ?
N3b' C4b' H4b'B . . . 109(2) ?
H4b'A C4b' H4b'B . . . 108(3) ?
Co N3b' C4b' . . . 109.3(2) ?
Co N3b' C2b' . . . 112.98(17) ?
Co N3b' H3b' . . . 110.4(17) ?
C4b' N3b' C2b' . . . 113.3(2) ?
C4b' N3b' H3b' . . . 107.0(18) ?
C2b' N3b' H3b' . . . 104(2) ?
N3b' C2b' C1' . . . 109.3(2) ?
N3b' C2b' H2b'A . . . 110(2) ?
N3b' C2b' H2b'B . . . 107(2) ?
C1' C2b' H2b'A . . . 112.2(17) ?
C1' C2b' H2b'B . . . 114(2) ?
H2b'A C2b' H2b'B . . . 105(2) ?
C1 C2c N3c . . . 109.4(2) ?
C1 C2c H2cA . . . 109.8(16) ?
C1 C2c H2cB . . . 108.6(18) ?
N3c C2c H2cA . . . 109(2) ?
N3c C2c H2cB . . . 110(2) ?
H2cA C2c H2cB . . . 111(2) ?
Co N3c C2c . . . 113.83(17) ?
Co N3c C4c . . . 109.4(2) ?
Co N3c H3c . . . 107(2) ?
C2c N3c C4c . . . 113.3(2) ?
C2c N3c H3c . . . 108(2) ?
C4c N3c H3c . . . 106(2) ?
N3c C4c C4c' . . . 109.4(2) ?
N3c C4c H4cA . . . 109(2) ?
N3c C4c H4cB . . . 106.4(14) ?
C4c' C4c H4cA . . . 111.9(17) ?
C4c' C4c H4cB . . . 111.1(18) ?
H4cA C4c H4cB . . . 109(2) ?
C4c C4c' N3c' . . . 108.6(2) ?
C4c C4c' H4c'A . . . 114.0(17) ?
C4c C4c' H4c'B . . . 111.3(18) ?
N3c' C4c' H4c'A . . . 105.8(14) ?
N3c' C4c' H4c'B . . . 108.1(18) ?
H4c'A C4c' H4c'B . . . 109(2) ?
Co N3c' C4c' . . . 109.74(18) ?
Co N3c' C2c' . . . 112.95(14) ?
Co N3c' H3c' . . . 109.6(19) ?
C4c' N3c' C2c' . . . 113.4(2) ?
C4c' N3c' H3c' . . . 106.1(17) ?
C2c' N3c' H3c' . . . 105(2) ?
N3c' C2c' C1' . . . 109.2(2) ?
N3c' C2c' H2c'A . . . 110.1(17) ?
N3c' C2c' H2c'B . . . 109.8(18) ?
C1' C2c' H2c'A . . . 109.7(12) ?
C1' C2c' H2c'B . . . 110.3(17) ?
H2c'A C2c' H2c'B . . . 108(2) ?
C2a' C1' C2b' . . . 111.1(2) ?
C2a' C1' C2c' . . . 110.2(2) ?
C2a' C1' N0' . . . 109.0(2) ?
C2b' C1' C2c' . . . 111.1(2) ?
C2b' C1' N0' . . . 108.9(2) ?
C2c' C1' N0' . . . 106.3(2) ?
C1' N0' C01' . . . 115.2(2) ?
C1' N0' H0'A . . . 104(3) ?
C1' N0' H0'B . . . 103(3) ?
C01' N0' H0'A . . . 108(2) ?
C01' N0' H0'B . . . 110(2) ?
H0'A N0' H0'B . . . 116(3) ?
N0' C01' C02' . . . 111.2(2) ?
N0' C01' H01'A . . . 106(2) ?
N0' C01' H01'B . . . 111(2) ?
C02' C01' H01'A . . . 115(3) ?
C02' C01' H01'B . . . 109(3) ?
H01'A C01' H01'B . . . 105(3) ?
C01' C02' O1' . . . 111.1(3) ?
C01' C02' O2' . . . 124.9(3) ?
O1' C02' O2' . . . 124.0(3) ?
C02' O1' H1' . . . 116(2) ?
H01a O01 H01b . . . 114(5) ?
H02a O02 H02b . . . 99(4) ?
H03a O03 H03b . . . 109(4) ?
H04a O04 H04b . . . 102(4) ?
H05a O05 H05b . . . 113(6) ?

loop_
_geom_bond_atom_site_label_1
_geom_bond_atom_site_label_2
_geom_bond_site_symmetry_1
_geom_bond_site_symmetry_2
_geom_bond_distance
_geom_bond_publ_flag
Co N3a . . 1.957(2) ?
Co N3a' . . 1.960(2) ?
Co N3b . . 1.971(2) ?
Co N3b' . . 1.959(2) ?
Co N3c . . 1.956(2) ?
Co N3c' . . 1.961(2) ?
N0 C01 . . 1.492(3) ?
N0 C1 . . 1.511(4) ?
N0 H0A . . .87(3) ?
N0 H0B . . .93(3) ?
C01 C02 . . 1.501(5) ?
C01 H01A . . 1.05(3) ?
C01 H01B . . .95(3) ?
C02 O1 . . 1.315(3) ?
C02 O2 . . 1.191(4) ?
O1 H1 . . .97(5) ?
C1 C2a . . 1.533(4) ?
C1 C2b . . 1.540(3) ?
C1 C2c . . 1.542(4) ?
C2a N3a . . 1.484(4) ?
C2a H2aA . . .93(2) ?
C2a H2aB . . .91(3) ?
N3a C4a . . 1.497(4) ?
N3a H3a . . .86(3) ?
C4a C4a' . . 1.503(4) ?
C4a H4aA . . .90(3) ?
C4a H4aB . . .92(3) ?
C4a' N3a' . . 1.497(4) ?
C4a' H4a'A . . .94(3) ?
C4a' H4a'B . . .93(3) ?
N3a' C2a' . . 1.486(4) ?
N3a' H3a' . . .84(3) ?
C2a' C1' . . 1.542(4) ?
C2a' H2a'A . . .94(2) ?
C2a' H2a'B . . .93(3) ?
C2b N3b . . 1.488(4) ?
C2b H2bA . . .91(3) ?
C2b H2bB . . .95(3) ?
N3b C4b . . 1.503(3) ?
N3b H3b . . .88(3) ?
C4b C4b' . . 1.507(4) ?
C4b H4bA . . .93(3) ?
C4b H4bB . . 1.04(3) ?
C4b' N3b' . . 1.504(4) ?
C4b' H4b'A . . .93(3) ?
C4b' H4b'B . . .98(3) ?
N3b' C2b' . . 1.487(4) ?
N3b' H3b' . . .85(3) ?
C2b' C1' . . 1.537(4) ?
C2b' H2b'A . . .99(2) ?
C2b' H2b'B . . .84(3) ?
C2c N3c . . 1.487(4) ?
C2c H2cA . . .97(2) ?
C2c H2cB . . .92(3) ?
N3c C4c . . 1.509(4) ?
N3c H3c . . .82(3) ?
C4c C4c' . . 1.498(4) ?
C4c H4cA . . .98(3) ?
C4c H4cB . . .98(3) ?
C4c' N3c' . . 1.505(3) ?
C4c' H4c'A . . 1.04(3) ?
C4c' H4c'B . . .94(3) ?
N3c' C2c' . . 1.486(4) ?
N3c' H3c' . . .96(3) ?
C2c' C1' . . 1.544(3) ?
C2c' H2c'A . . .97(3) ?
C2c' H2c'B . . .94(3) ?
C1' N0' . . 1.519(4) ?
N0' C01' . . 1.488(4) ?
N0' H0'A . . .85(3) ?
N0' H0'B . . .88(4) ?
C01' C02' . . 1.497(5) ?
C01' H01'A . . .97(4) ?
C01' H01'B . . .91(4) ?
C02' O1' . . 1.296(3) ?
C02' O2' . . 1.159(4) ?
O1' H1' . . .91(5) ?
O01 H01a . . .83(5) ?
O01 H01b . . .76(4) ?
O02 H02a . . .92(4) ?
O02 H02b . . .86(5) ?
O03 H03a . . .77(4) ?
O03 H03b . . .87(7) ?
O04 H04a . . .92(5) ?
O04 H04b . . .83(4) ?
O05 H05a . . 1.05(5) ?
O05 H05b . . .67(6) ?

loop_
_geom_contact_atom_site_label_1
_geom_contact_atom_site_label_2
_geom_contact_distance
_geom_contact_site_symmetry_1
_geom_contact_site_symmetry_2
_geom_contact_publ_flag
Co C1 2.968(3) . . ?
Co C2a 2.868(3) . . ?
Co C4a 2.833(3) . . ?
Co C4a' 2.837(3) . . ?
Co C2a' 2.880(3) . . ?
Co C2b 2.903(3) . . ?
Co C4b 2.842(3) . . ?
Co C4b' 2.837(3) . . ?
Co C2b' 2.885(3) . . ?
Co C2c 2.896(3) . . ?
Co C4c 2.839(3) . . ?
Co C4c' 2.846(3) . . ?
Co C2c' 2.885(3) . . ?
Co C1' 2.963(3) . . ?
Co H3a 2.40(3) . . ?
Co H3a' 2.42(3) . . ?
Co H3b 2.41(3) . . ?
Co H4b'A 3.09(3) . . ?
Co H3b' 2.39(3) . . ?
Co H3c 2.33(3) . . ?
Co H3c' 2.46(3) . . ?
N0 C02 2.463(4) . . ?
N0 O2 2.760(4) . . ?
N0 C2a 2.470(4) . . ?
N0 C2b 2.455(4) . . ?
N0 C2c 2.480(4) . . ?
N0 O2' 2.884(3) . '4 455' ?
N0 O02 2.694(4) . . ?
N0 O05 2.791(4) . . ?
N0 H01A 2.05(3) . . ?
N0 H01B 2.02(3) . . ?
N0 H2bB 2.49(3) . . ?
C01 O1 2.301(4) . . ?
C01 O2 2.392(4) . . ?
C01 C1 2.538(4) . . ?
C01 C2c 2.895(5) . . ?
C01 H0A 1.95(2) . . ?
C01 H0B 2.01(3) . . ?
C02 H1 1.95(4) . . ?
C02 H01A 2.14(4) . . ?
C02 H01B 1.96(4) . . ?
O1 O2 2.229(3) . . ?
O1 Cl4 2.969(3) . '1 455' ?
O2 N0' 2.981(3) . '4 455' ?
O2 H1 2.45(3) . . ?
C1 N3a 2.472(4) . . ?
C1 N3b 2.463(4) . . ?
C1 N3c 2.472(4) . . ?
C1 H0A 1.95(3) . . ?
C1 H0B 1.95(4) . . ?
C1 H2aA 2.06(3) . . ?
C1 H2aB 2.03(3) . . ?
C1 H2bA 2.05(3) . . ?
C1 H2bB 2.06(2) . . ?
C1 H2cA 2.08(2) . . ?
C1 H2cB 2.03(3) . . ?
C2a C4a 2.481(5) . . ?
C2a C2b 2.520(4) . . ?
C2a N3b 2.722(4) . . ?
C2a C2c 2.548(4) . . ?
C2a H0A 2.49(3) . . ?
C2a H3a 1.87(3) . . ?
C2a H4aA 2.47(3) . . ?
N3a C4a' 2.444(4) . . ?
N3a N3a' 2.694(4) . . ?
N3a N3b 2.812(3) . . ?
N3a C2c 2.769(4) . . ?
N3a N3c 2.797(3) . . ?
N3a N3c' 2.765(4) . . ?
N3a Cl1 3.166(3) . . ?
N3a H2aA 1.98(3) . . ?
N3a H2aB 1.95(4) . . ?
N3a H4aA 1.98(3) . . ?
N3a H4aB 1.94(3) . . ?
C4a N3a' 2.437(4) . . ?
C4a H3a 1.95(3) . . ?
C4a H4a'A 2.04(3) . . ?
C4a H4a'B 2.03(3) . . ?
C4a' C2a' 2.486(5) . . ?
C4a' H4aA 2.00(3) . . ?
C4a' H4aB 2.05(2) . . ?
C4a' H3a' 1.91(3) . . ?
N3a' N3b 2.783(4) . . ?
N3a' N3b' 2.800(3) . . ?
N3a' C2b' 2.742(4) . . ?
N3a' N3c' 2.809(3) . . ?
N3a' C1' 2.465(4) . . ?
N3a' Cl4 3.153(3) . . ?
N3a' H4a'A 1.98(3) . . ?
N3a' H4a'B 2.02(3) . . ?
N3a' H2a'A 2.02(3) . . ?
N3a' H2a'B 1.98(3) . . ?
C2a' C2b' 2.540(4) . . ?
C2a' N3c' 2.738(4) . . ?
C2a' C2c' 2.530(4) . . ?
C2a' N0' 2.492(4) . . ?
C2a' H3a' 1.85(3) . . ?
C2a' H0'A 2.49(4) . . ?
C2b C4b 2.512(4) . . ?
C2b C2c 2.532(3) . . ?
C2b N3c 2.767(4) . . ?
C2b H0B 2.45(3) . . ?
C2b H3b 1.91(3) . . ?
N3b C4b' 2.444(4) . . ?
N3b N3b' 2.708(4) . . ?
N3b N3c 2.811(3) . . ?
N3b Cl3 3.165(3) . . ?
N3b H2bA 1.99(3) . . ?
N3b H2bB 1.99(3) . . ?
N3b H4bA 2.03(2) . . ?
N3b H4bB 2.07(3) . . ?
C4b N3b' 2.451(4) . . ?
C4b H3b 1.95(3) . . ?
C4b H4b'A 2.06(3) . . ?
C4b H4b'B 2.11(4) . . ?
C4b' C2b' 2.498(5) . . ?
C4b' H4bA 2.05(3) . . ?
C4b' H4bB 2.08(3) . . ?
C4b' H3b' 1.93(3) . . ?
N3b' N3c 2.787(4) . . ?
N3b' N3c' 2.814(3) . . ?
N3b' C2c' 2.756(4) . . ?
N3b' C1' 2.467(4) . . ?
N3b' Cl5 3.203(2) . . ?
N3b' H4b'A 1.93(3) . . ?
N3b' H4b'B 2.05(3) . . ?
N3b' H2b'A 2.04(3) . . ?
N3b' H2b'B 1.90(3) . . ?
C2b' C2c' 2.542(3) . . ?
C2b' N0' 2.487(4) . . ?
C2b' C01' 2.916(5) . . ?
C2b' H3b' 1.87(3) . . ?
C2c C4c 2.503(5) . . ?
C2c H3c 1.90(3) . . ?
N3c C4c' 2.454(4) . . ?
N3c N3c' 2.697(4) . . ?
N3c O03 2.875(3) . . ?
N3c H2cA 2.02(3) . . ?
N3c H2cB 2.00(3) . . ?
N3c H4cA 2.05(3) . . ?
N3c H4cB 2.02(3) . . ?
C4c N3c' 2.438(4) . . ?
C4c H3c 1.90(3) . . ?
C4c H4c'A 2.15(2) . . ?
C4c H4c'B 2.04(3) . . ?
C4c' C2c' 2.500(4) . . ?
C4c' H4cA 2.08(4) . . ?
C4c' H4cB 2.07(3) . . ?
C4c' H3c' 2.00(3) . . ?
N3c' C1' 2.470(4) . . ?
N3c' Cl2 3.127(2) . . ?
N3c' H4c'A 2.05(3) . . ?
N3c' H4c'B 2.01(3) . . ?
N3c' H2c'A 2.04(3) . . ?
N3c' H2c'B 2.01(4) . . ?
C2c' N0' 2.451(4) . . ?
C2c' H4c'B 2.49(3) . . ?
C2c' H3c' 1.96(3) . . ?
C2c' H0'B 2.44(4) . . ?
C1' C01' 2.539(5) . . ?
C1' H2a'A 2.06(2) . . ?
C1' H2a'B 2.06(3) . . ?
C1' H2b'A 2.12(3) . . ?
C1' H2b'B 2.02(3) . . ?
C1' H2c'A 2.08(2) . . ?
C1' H2c'B 2.07(2) . . ?
C1' H0'A 1.92(4) . . ?
C1' H0'B 1.91(4) . . ?
N0' C02' 2.463(4) . . ?
N0' O2' 2.732(4) . . ?
N0' O01 2.891(4) . . ?
N0' O04 2.724(4) . . ?
N0' H2c'B 2.47(3) . . ?
N0' H01'A 1.99(3) . . ?
N0' H01'B 2.00(3) . . ?
C01' O1' 2.305(5) . . ?
C01' O2' 2.359(5) . . ?
C01' H0'A 1.94(3) . . ?
C01' H0'B 1.97(3) . . ?
C02' H01'A 2.10(4) . . ?
C02' H01'B 1.98(5) . . ?
C02' H1' 1.88(4) . . ?
O1' O2' 2.168(3) . . ?
O1' Cl1 2.947(3) . '1 655' ?
O1' H01'B 2.50(5) . . ?
O2' H0B 2.45(3) . '4 554' ?
O2' H1' 2.35(3) . . ?
Cl1 H3a 2.36(3) . . ?
Cl1 H4c'A 2.66(3) . . ?
Cl1 H1' 2.09(4) . '1 455' ?
Cl2 O01 3.237(4) . . ?
Cl2 O04 3.096(3) . '2 645' ?
Cl2 O05 3.196(4) . '3 656' ?
Cl2 H4aB 2.73(3) . . ?
Cl2 H3c' 2.23(3) . . ?
Cl2 H01a 2.52(6) . . ?
Cl2 H04b 2.29(4) . '2 645' ?
Cl2 H05a 2.22(6) . '3 656' ?
Cl3 O02 3.142(3) . '2 646' ?
Cl3 O03 3.112(4) . '2 646' ?
Cl3 H3b 2.36(3) . . ?
Cl3 H02a 2.29(5) . '2 646' ?
Cl3 H03a 2.38(4) . '2 646' ?
Cl4 O01 3.080(3) . '3 756' ?
Cl4 H1 2.02(4) . '1 655' ?
Cl4 H3a' 2.36(3) . . ?
Cl4 H4bB 2.77(3) . . ?
Cl4 H01b 2.33(4) . '3 756' ?
Cl5 O03 3.247(4) . . ?
Cl5 O04 3.161(3) . . ?
Cl5 H3b' 2.40(3) . . ?
Cl5 H4cB 2.68(3) . . ?
Cl5 H01'B 2.61(4) . '3 766' ?
Cl5 H03b 2.47(7) . . ?
Cl5 H04a 2.25(5) . . ?
O01 O02 2.828(5) . '4 554' ?
O01 H0'A 2.05(3) . . ?
O01 H02b 1.98(5) . '4 554' ?
O02 H0B 1.81(3) . . ?
O03 H3c 2.14(3) . . ?
O04 H0'B 1.86(4) . . ?
O05 H0A 1.94(3) . . ?
H0A H0B 1.51(4) . . ?
H01A H01B 1.66(5) . . ?
H2aA H2aB 1.51(4) . . ?
H4aA H4aB 1.51(5) . . ?
H4a'A H4a'B 1.52(5) . . ?
H2a'A H2a'B 1.52(3) . . ?
H2bA H2bB 1.52(4) . . ?
H4bA H4bB 1.60(5) . . ?
H4b'A H4b'B 1.55(5) . . ?
H2b'A H2b'B 1.45(4) . . ?
H2cA H2cB 1.56(4) . . ?
H4cA H4cB 1.60(4) . . ?
H4c'A H4c'B 1.61(4) . . ?
H2c'A H2c'B 1.54(4) . . ?
H01'A H01'B 1.50(6) . . ?
H0'A H0'B 1.47(5) . . ?
H01a H01b 1.33(6) . . ?
H02a H02b 1.35(7) . . ?
H03a H03b 1.34(8) . . ?
H04a H04b 1.36(7) . . ?
H05a H05b 1.45(8) . . ?
